data_7102665
loop_
_publ_author_name
'Sutton, Jonathan M'
'Rogerson, Eleanor'
'Wilson, Christopher J'
'Sparke, Amanda E'
'Archibald, Stephen J'
'Boyle, Ross W'

_publ_section_title
;
 Synthesis and structural characterisation of novel bimetallic
 dipyrromethene complexes: rotational locking of the 5-aryl group.
;
_journal_issue 11
_journal_name_full 'Chemical communications (Cambridge, England)'
_journal_page_first 1328
_journal_page_last 1329
_journal_paper_doi 10.1039/b404147j
_journal_year 2004
_chemical_formula_sum 'C46 H58 N6 O6 S2 Zn2'
_chemical_formula_weight 985.84
_chemical_name_systematic
;
?
;
_space_group_IT_number 14
_symmetry_cell_setting monoclinic
_symmetry_space_group_name_Hall '-P 2yn'
_symmetry_space_group_name_H-M 'P 1 21/n 1'
_atom_sites_solution_hydrogens geom
_atom_sites_solution_primary direct
_atom_sites_solution_secondary difmap
_audit_creation_method SHELXL-97
_cell_angle_alpha 90.00
_cell_angle_beta 98.061(11)
_cell_angle_gamma 90.00
_cell_formula_units_Z 2
_cell_length_a 12.9761(19)
_cell_length_b 8.9847(8)
_cell_length_c 19.804(3)
_cell_measurement_temperature 150(2)
_cell_volume 2286.1(5)
_computing_cell_refinement X-AREA
_computing_data_collection X-AREA
_computing_data_reduction X-RED
_computing_molecular_graphics 'ORTEP II (Johnson, 1976)'
_computing_publication_material 'SHELXL 97 (Sheldrick, 1997)'
_computing_structure_refinement 'SHELXL-97 (Sheldrick, 1997)'
_computing_structure_solution 'SHELXS-97 (Sheldrick, 1990)'
_diffrn_ambient_temperature 150(2)
_diffrn_measured_fraction_theta_full 0.989
_diffrn_measured_fraction_theta_max 0.989
_diffrn_measurement_device_type 'Stoe IPDSII image plate'
_diffrn_measurement_method '135 frames at 1^o intervals, exposure time 1 minutes'
_diffrn_radiation_monochromator graphite
_diffrn_radiation_source 'fine-focus sealed tube'
_diffrn_radiation_type MoK\a
_diffrn_radiation_wavelength 0.71073
_diffrn_reflns_av_R_equivalents 0.0584
_diffrn_reflns_av_sigmaI/netI 0.0754
_diffrn_reflns_limit_h_max 20
_diffrn_reflns_limit_h_min -20
_diffrn_reflns_limit_k_max 13
_diffrn_reflns_limit_k_min -13
_diffrn_reflns_limit_l_max 30
_diffrn_reflns_limit_l_min -26
_diffrn_reflns_number 28786
_diffrn_reflns_theta_full 33.53
_diffrn_reflns_theta_max 33.53
_diffrn_reflns_theta_min 2.49
_exptl_absorpt_coefficient_mu 1.195
_exptl_absorpt_correction_type none
_exptl_crystal_colour red
_exptl_crystal_density_diffrn 1.432
_exptl_crystal_density_method 'not measured'
_exptl_crystal_description block
_exptl_crystal_F_000 1032
_exptl_crystal_size_max 0.28
_exptl_crystal_size_mid 0.21
_exptl_crystal_size_min 0.20
_refine_diff_density_max 1.200
_refine_diff_density_min -0.934
_refine_diff_density_rms 0.110
_refine_ls_extinction_coef 0.0074(9)
_refine_ls_extinction_expression Fc^*^=kFc[1+0.001xFc^2^\l^3^/sin(2\q)]^-1/4^
_refine_ls_extinction_method SHELXL
_refine_ls_goodness_of_fit_ref 0.878
_refine_ls_hydrogen_treatment constr
_refine_ls_matrix_type full
_refine_ls_number_parameters 281
_refine_ls_number_reflns 8884
_refine_ls_number_restraints 0
_refine_ls_restrained_S_all 0.878
_refine_ls_R_factor_all 0.0987
_refine_ls_R_factor_gt 0.0548
_refine_ls_shift/su_max 0.034
_refine_ls_shift/su_mean 0.002
_refine_ls_structure_factor_coef Fsqd
_refine_ls_weighting_details 'calc w=1/[\s^2^(Fo^2^)+(0.0938P)^2^+0.0000P] where P=(Fo^2^+2Fc^2^)/3'
_refine_ls_weighting_scheme calc
_refine_ls_wR_factor_gt 0.1381
_refine_ls_wR_factor_ref 0.1532
_reflns_number_gt 4827
_reflns_number_total 8884
_reflns_threshold_expression >2sigma(I)
_cod_data_source_file b404147j.txt
_cod_data_source_block sja3_01
_cod_original_sg_symbol_H-M P21/n
_cod_database_code 7102665

loop_
_symmetry_equiv_pos_as_xyz
'x, y, z'
'-x+1/2, y+1/2, -z+1/2'
'-x, -y, -z'
'x-1/2, -y-1/2, z-1/2'

loop_
_atom_site_label
_atom_site_type_symbol
_atom_site_fract_x
_atom_site_fract_y
_atom_site_fract_z
_atom_site_U_iso_or_equiv
_atom_site_adp_type
_atom_site_occupancy
_atom_site_symmetry_multiplicity
_atom_site_calc_flag
_atom_site_refinement_flags
Zn1 Zn 0.45183(2) 0.97696(3) 0.120565(15) 0.02854(9) Uani 1 1 d .
S1 S 0.38906(7) 0.82719(8) 0.25743(4) 0.0464(2) Uani 1 1 d .
C7 C 0.57325(19) 0.7966(3) 0.03338(12) 0.0287(5) Uani 1 1 d .
C6 C 0.5165(2) 1.2176(3) 0.01542(12) 0.0278(5) Uani 1 1 d .
N3 N 0.35182(17) 0.8938(2) 0.04774(11) 0.0317(4) Uani 1 1 d .
C15 C 0.3797(2) 0.8214(3) -0.00963(13) 0.0297(5) Uani 1 1 d .
O3 O 0.4747(3) 0.7352(3) 0.28547(15) 0.0718(8) Uani 1 1 d .
C10 C 0.6759(2) 0.7345(4) 0.03288(15) 0.0404(6) Uani 1 1 d .
C17 C 0.2031(2) 0.8402(3) -0.02230(16) 0.0382(6) Uani 1 1 d .
C5 C 0.4452(3) 1.2686(3) 0.18792(14) 0.0396(6) Uani 1 1 d .
H5 H 0.4222 1.2089 0.2212 0.048 Uiso 1 1 calc R
C19 C 0.1925(3) 0.9778(4) 0.0923(2) 0.0553(9) Uani 1 1 d .
H19A H 0.2149 1.0794 0.0980 0.066 Uiso 1 1 calc R
H19B H 0.2081 0.9261 0.1349 0.066 Uiso 1 1 calc R
H19C H 0.1188 0.9750 0.0775 0.066 Uiso 1 1 calc R
O1 O 0.4240(2) 0.9446(3) 0.21399(11) 0.0558(7) Uani 1 1 d .
C3 C 0.4940(3) 1.5072(3) 0.15172(17) 0.0484(8) Uani 1 1 d .
H3 H 0.5051 1.6084 0.1593 0.058 Uiso 1 1 calc R
C1 C 0.4997(2) 1.2904(3) 0.08146(13) 0.0314(5) Uani 1 1 d .
N2 N 0.57141(17) 0.8672(2) 0.09639(11) 0.0300(4) Uani 1 1 d .
C4 C 0.4561(3) 1.4189(3) 0.20024(16) 0.0488(8) Uani 1 1 d .
H4 H 0.4385 1.4603 0.2401 0.059 Uiso 1 1 calc R
C11 C 0.6902(3) 0.9105(6) 0.20352(19) 0.0661(11) Uani 1 1 d .
H11A H 0.6440 0.8674 0.2319 0.079 Uiso 1 1 calc R
H11B H 0.6817 1.0167 0.2025 0.079 Uiso 1 1 calc R
H11C H 0.7608 0.8863 0.2215 0.079 Uiso 1 1 calc R
N1 N 0.46639(17) 1.2031(2) 0.12974(10) 0.0299(4) Uani 1 1 d .
C16 C 0.2478(2) 0.9046(3) 0.04006(16) 0.0377(6) Uani 1 1 d .
C20 C 0.0885(2) 0.8213(4) -0.04381(19) 0.0467(7) Uani 1 1 d .
H20A H 0.0736 0.8287 -0.0931 0.056 Uiso 1 1 calc R
H20B H 0.0516 0.9010 -0.0244 0.056 Uiso 1 1 calc R
C14 C 0.7190(3) 0.6438(4) -0.02054(17) 0.0512(8) Uani 1 1 d .
H14A H 0.7146 0.7001 -0.0620 0.061 Uiso 1 1 calc R
H14B H 0.6795 0.5537 -0.0287 0.061 Uiso 1 1 calc R
H14C H 0.7905 0.6197 -0.0049 0.061 Uiso 1 1 calc R
C21 C 0.0493(3) 0.6722(4) -0.0211(2) 0.0571(9) Uani 1 1 d .
H21A H 0.0635 0.6648 0.0277 0.068 Uiso 1 1 calc R
H21B H 0.0841 0.5929 -0.0413 0.068 Uiso 1 1 calc R
H21C H -0.0244 0.6649 -0.0354 0.068 Uiso 1 1 calc R
C8 C 0.6657(2) 0.8505(4) 0.13329(16) 0.0446(7) Uani 1 1 d .
C18 C 0.2838(2) 0.7898(3) -0.05487(14) 0.0354(5) Uani 1 1 d .
C9 C 0.7317(3) 0.7652(5) 0.09610(19) 0.0588(10) Uani 1 1 d .
C2 C 0.5150(3) 1.4419(3) 0.09170(15) 0.0425(7) Uani 1 1 d .
H2 H 0.5394 1.4997 0.0583 0.051 Uiso 1 1 calc R
C22 C 0.2679(3) 0.7153(5) -0.12322(17) 0.0517(8) Uani 1 1 d .
H22A H 0.2955 0.6161 -0.1190 0.062 Uiso 1 1 calc R
H22B H 0.3031 0.7709 -0.1545 0.062 Uiso 1 1 calc R
H22C H 0.1948 0.7113 -0.1400 0.062 Uiso 1 1 calc R
O2 O 0.2999(3) 0.7496(4) 0.2230(2) 0.0958(12) Uani 1 1 d .
C23 C 0.3474(4) 0.9306(5) 0.3241(2) 0.0689(12) Uani 1 1 d .
H23A H 0.4037 0.9911 0.3454 0.083 Uiso 1 1 calc R
H23B H 0.3256 0.8638 0.3572 0.083 Uiso 1 1 calc R
H23C H 0.2901 0.9932 0.3061 0.083 Uiso 1 1 calc R
C12 C 0.8424(4) 0.7030(6) 0.1291(3) 0.0809(14) Uani 1 1 d .
H12A H 0.8433 0.6813 0.1771 0.097 Uiso 1 1 calc R
H12B H 0.8602 0.6134 0.1060 0.097 Uiso 1 1 calc R
C13 C 0.9108(6) 0.8189(6) 0.1197(3) 0.0995(18) Uani 1 1 d .
H13A H 0.8924 0.9057 0.1437 0.119 Uiso 1 1 calc R
H13B H 0.9064 0.8410 0.0720 0.119 Uiso 1 1 calc R
H13C H 0.9807 0.7896 0.1371 0.119 Uiso 1 1 calc R

loop_
_atom_site_aniso_label
_atom_site_aniso_U_11
_atom_site_aniso_U_22
_atom_site_aniso_U_33
_atom_site_aniso_U_23
_atom_site_aniso_U_13
_atom_site_aniso_U_12
Zn1 0.03385(15) 0.02724(14) 0.02575(14) -0.00203(11) 0.00842(10) -0.00064(12)
S1 0.0697(5) 0.0355(3) 0.0370(4) 0.0024(3) 0.0174(4) -0.0043(3)
C7 0.0319(12) 0.0289(11) 0.0265(11) 0.0006(8) 0.0083(10) -0.0005(9)
C6 0.0361(13) 0.0235(10) 0.0246(10) 0.0007(8) 0.0074(9) -0.0044(9)
N3 0.0294(10) 0.0320(10) 0.0336(11) -0.0018(8) 0.0041(9) -0.0008(8)
C15 0.0324(12) 0.0286(11) 0.0283(11) 0.0003(9) 0.0043(10) -0.0048(9)
O3 0.104(2) 0.0507(15) 0.0596(16) -0.0037(13) 0.0063(16) 0.0231(15)
C10 0.0328(13) 0.0542(17) 0.0351(14) -0.0029(12) 0.0071(11) 0.0061(12)
C17 0.0347(13) 0.0337(13) 0.0450(15) -0.0004(11) 0.0015(12) -0.0018(10)
C5 0.0585(18) 0.0337(13) 0.0287(12) -0.0006(10) 0.0140(12) 0.0014(12)
C19 0.0373(15) 0.063(2) 0.066(2) -0.0213(18) 0.0076(15) 0.0034(15)
O1 0.0908(19) 0.0480(13) 0.0353(11) 0.0017(9) 0.0318(12) -0.0055(12)
C3 0.077(2) 0.0292(14) 0.0397(16) -0.0063(11) 0.0102(16) -0.0016(13)
C1 0.0361(13) 0.0309(11) 0.0274(11) -0.0015(9) 0.0052(10) -0.0013(10)
N2 0.0308(10) 0.0327(10) 0.0268(10) -0.0025(8) 0.0056(8) 0.0018(8)
C4 0.080(2) 0.0356(14) 0.0326(14) -0.0067(11) 0.0156(15) 0.0026(15)
C11 0.051(2) 0.099(3) 0.0433(19) -0.020(2) -0.0093(16) 0.012(2)
N1 0.0355(11) 0.0283(10) 0.0262(10) -0.0019(7) 0.0055(9) -0.0006(8)
C16 0.0337(13) 0.0347(13) 0.0447(15) -0.0035(11) 0.0051(12) 0.0006(10)
C20 0.0350(14) 0.0448(16) 0.0583(19) -0.0050(14) -0.0004(14) 0.0023(12)
C14 0.0436(16) 0.069(2) 0.0417(16) -0.0076(15) 0.0092(14) 0.0176(15)
C21 0.0370(16) 0.0520(19) 0.083(3) -0.0075(18) 0.0129(17) -0.0091(14)
C8 0.0370(14) 0.0610(19) 0.0343(14) -0.0069(13) 0.0003(12) 0.0070(13)
C18 0.0346(13) 0.0364(13) 0.0340(13) 0.0024(10) 0.0007(11) -0.0053(10)
C9 0.0361(16) 0.093(3) 0.0459(18) -0.0184(19) -0.0006(14) 0.0143(17)
C2 0.0642(19) 0.0304(13) 0.0347(14) -0.0006(10) 0.0131(14) -0.0043(12)
C22 0.0447(17) 0.070(2) 0.0391(16) -0.0135(15) 0.0015(14) -0.0125(15)
O2 0.109(3) 0.067(2) 0.104(3) 0.0046(19) -0.013(2) -0.0394(19)
C23 0.088(3) 0.076(3) 0.053(2) 0.0060(18) 0.045(2) 0.011(2)
C12 0.081(3) 0.085(3) 0.084(3) -0.021(3) 0.036(3) -0.011(3)
C13 0.150(5) 0.073(3) 0.078(4) 0.013(3) 0.026(4) 0.018(4)

loop_
_atom_type_symbol
_atom_type_description
_atom_type_scat_dispersion_real
_atom_type_scat_dispersion_imag
_atom_type_scat_source
Zn Zn 0.2839 1.4301 'International Tables Vol C Tables 4.2.6.8 and 6.1.1.4'
C C 0.0033 0.0016 'International Tables Vol C Tables 4.2.6.8 and 6.1.1.4'
N N 0.0061 0.0033 'International Tables Vol C Tables 4.2.6.8 and 6.1.1.4'
S S 0.1246 0.1234 'International Tables Vol C Tables 4.2.6.8 and 6.1.1.4'
O O 0.0106 0.0060 'International Tables Vol C Tables 4.2.6.8 and 6.1.1.4'
H H 0.0000 0.0000 'International Tables Vol C Tables 4.2.6.8 and 6.1.1.4'

loop_
_geom_angle_atom_site_label_1
_geom_angle_atom_site_label_2
_geom_angle_atom_site_label_3
_geom_angle
_geom_angle_site_symmetry_1
_geom_angle_site_symmetry_3
N3 Zn1 N2 95.42(9) . .
N3 Zn1 O1 116.81(11) . .
N2 Zn1 O1 114.52(11) . .
N3 Zn1 N1 119.33(9) . .
N2 Zn1 N1 117.15(9) . .
O1 Zn1 N1 95.20(9) . .
O3 S1 O2 115.6(2) . .
O3 S1 O1 110.75(18) . .
O2 S1 O1 111.31(19) . .
O3 S1 C23 108.5(2) . .
O2 S1 C23 107.5(2) . .
O1 S1 C23 102.28(17) . .
N2 C7 C6 122.3(2) . 3_675
N2 C7 C10 108.1(2) . .
C6 C7 C10 129.3(2) 3_675 .
C7 C6 C15 128.8(2) 3_675 3_675
C7 C6 C1 115.4(2) 3_675 .
C15 C6 C1 115.7(2) 3_675 .
C16 N3 C15 108.2(2) . .
C16 N3 Zn1 127.72(19) . .
C15 N3 Zn1 123.90(17) . .
N3 C15 C6 122.6(2) . 3_675
N3 C15 C18 107.1(2) . .
C6 C15 C18 130.2(2) 3_675 .
C9 C10 C7 106.4(2) . .
C9 C10 C14 123.1(3) . .
C7 C10 C14 130.4(3) . .
C18 C17 C16 107.3(3) . .
C18 C17 C20 128.1(3) . .
C16 C17 C20 124.4(3) . .
N1 C5 C4 123.3(3) . .
S1 O1 Zn1 140.54(16) . .
C2 C3 C4 118.9(3) . .
N1 C1 C2 121.3(2) . .
N1 C1 C6 117.5(2) . .
C2 C1 C6 121.2(2) . .
C8 N2 C7 107.8(2) . .
C8 N2 Zn1 128.10(19) . .
C7 N2 Zn1 124.01(17) . .
C5 C4 C3 118.4(3) . .
C1 N1 C5 118.2(2) . .
C1 N1 Zn1 123.18(16) . .
C5 N1 Zn1 118.62(17) . .
N3 C16 C17 110.7(2) . .
N3 C16 C19 121.9(3) . .
C17 C16 C19 127.5(3) . .
C17 C20 C21 112.0(3) . .
N2 C8 C9 110.2(3) . .
N2 C8 C11 121.9(3) . .
C9 C8 C11 127.8(3) . .
C17 C18 C15 106.7(2) . .
C17 C18 C22 123.5(3) . .
C15 C18 C22 129.8(3) . .
C10 C9 C8 107.3(3) . .
C10 C9 C12 128.9(3) . .
C8 C9 C12 123.2(3) . .
C3 C2 C1 120.0(3) . .
C13 C12 C9 103.7(5) . .

loop_
_geom_bond_atom_site_label_1
_geom_bond_atom_site_label_2
_geom_bond_distance
_geom_bond_site_symmetry_2
Zn1 N3 1.949(2) .
Zn1 N2 1.954(2) .
Zn1 O1 1.956(2) .
Zn1 N1 2.047(2) .
S1 O3 1.433(3) .
S1 O2 1.439(3) .
S1 O1 1.473(2) .
S1 C23 1.761(4) .
C7 N2 1.403(3) .
C7 C6 1.411(4) 3_675
C7 C10 1.445(4) .
C6 C7 1.411(4) 3_675
C6 C15 1.412(3) 3_675
C6 C1 1.505(3) .
N3 C16 1.341(3) .
N3 C15 1.400(3) .
C15 C6 1.412(3) 3_675
C15 C18 1.456(4) .
C10 C9 1.383(5) .
C10 C14 1.504(4) .
C17 C18 1.380(4) .
C17 C16 1.412(4) .
C17 C20 1.498(4) .
C5 N1 1.356(3) .
C5 C4 1.376(4) .
C19 C16 1.492(4) .
C3 C2 1.386(4) .
C3 C4 1.388(5) .
C1 N1 1.353(3) .
C1 C2 1.387(4) .
N2 C8 1.343(4) .
C11 C8 1.484(5) .
C20 C21 1.523(5) .
C8 C9 1.429(4) .
C18 C22 1.498(4) .
C9 C12 1.594(7) .
C12 C13 1.397(7) .

loop_
_geom_torsion_atom_site_label_1
_geom_torsion_atom_site_label_2
_geom_torsion_atom_site_label_3
_geom_torsion_atom_site_label_4
_geom_torsion
_geom_torsion_site_symmetry_1
_geom_torsion_site_symmetry_4
N2 Zn1 N3 C16 168.8(2) . .
O1 Zn1 N3 C16 47.8(3) . .
N1 Zn1 N3 C16 -65.8(3) . .
N2 Zn1 N3 C15 -16.9(2) . .
O1 Zn1 N3 C15 -137.9(2) . .
N1 Zn1 N3 C15 108.5(2) . .
C16 N3 C15 C6 -175.2(2) . 3_675
Zn1 N3 C15 C6 9.5(3) . 3_675
C16 N3 C15 C18 1.1(3) . .
Zn1 N3 C15 C18 -174.21(17) . .
N2 C7 C10 C9 1.9(4) . .
C6 C7 C10 C9 -172.4(3) 3_675 .
N2 C7 C10 C14 177.7(3) . .
C6 C7 C10 C14 3.4(5) 3_675 .
O3 S1 O1 Zn1 84.5(3) . .
O2 S1 O1 Zn1 -45.6(4) . .
C23 S1 O1 Zn1 -160.1(3) . .
N3 Zn1 O1 S1 42.5(3) . .
N2 Zn1 O1 S1 -67.8(3) . .
N1 Zn1 O1 S1 169.2(3) . .
C7 C6 C1 N1 84.2(3) 3_675 .
C15 C6 C1 N1 -98.4(3) 3_675 .
C7 C6 C1 C2 -94.1(3) 3_675 .
C15 C6 C1 C2 83.4(3) 3_675 .
C6 C7 N2 C8 174.5(3) 3_675 .
C10 C7 N2 C8 -0.3(3) . .
C6 C7 N2 Zn1 -8.3(3) 3_675 .
C10 C7 N2 Zn1 176.88(18) . .
N3 Zn1 N2 C8 -167.0(3) . .
O1 Zn1 N2 C8 -44.3(3) . .
N1 Zn1 N2 C8 66.0(3) . .
N3 Zn1 N2 C7 16.4(2) . .
O1 Zn1 N2 C7 139.15(19) . .
N1 Zn1 N2 C7 -110.6(2) . .
N1 C5 C4 C3 -2.3(6) . .
C2 C3 C4 C5 2.8(6) . .
C2 C1 N1 C5 2.0(4) . .
C6 C1 N1 C5 -176.3(3) . .
C2 C1 N1 Zn1 -175.7(2) . .
C6 C1 N1 Zn1 6.1(3) . .
C4 C5 N1 C1 -0.1(5) . .
C4 C5 N1 Zn1 177.6(3) . .
N3 Zn1 N1 C1 -63.7(2) . .
N2 Zn1 N1 C1 50.5(2) . .
O1 Zn1 N1 C1 171.5(2) . .
N3 Zn1 N1 C5 118.7(2) . .
N2 Zn1 N1 C5 -127.1(2) . .
O1 Zn1 N1 C5 -6.1(2) . .
C15 N3 C16 C17 -0.1(3) . .
Zn1 N3 C16 C17 174.97(19) . .
C15 N3 C16 C19 -179.4(3) . .
Zn1 N3 C16 C19 -4.4(4) . .
C18 C17 C16 N3 -1.0(3) . .
C20 C17 C16 N3 174.3(3) . .
C18 C17 C16 C19 178.3(3) . .
C20 C17 C16 C19 -6.4(5) . .
C18 C17 C20 C21 84.1(4) . .
C16 C17 C20 C21 -90.2(4) . .
C7 N2 C8 C9 -1.4(4) . .
Zn1 N2 C8 C9 -178.4(3) . .
C7 N2 C8 C11 -179.1(3) . .
Zn1 N2 C8 C11 3.9(5) . .
C16 C17 C18 C15 1.6(3) . .
C20 C17 C18 C15 -173.5(3) . .
C16 C17 C18 C22 -179.5(3) . .
C20 C17 C18 C22 5.4(5) . .
N3 C15 C18 C17 -1.7(3) . .
C6 C15 C18 C17 174.2(3) 3_675 .
N3 C15 C18 C22 179.5(3) . .
C6 C15 C18 C22 -4.6(5) 3_675 .
C7 C10 C9 C8 -2.6(4) . .
C14 C10 C9 C8 -178.8(3) . .
C7 C10 C9 C12 169.5(4) . .
C14 C10 C9 C12 -6.7(7) . .
N2 C8 C9 C10 2.6(5) . .
C11 C8 C9 C10 -179.8(4) . .
N2 C8 C9 C12 -170.1(4) . .
C11 C8 C9 C12 7.5(7) . .
C4 C3 C2 C1 -1.0(6) . .
N1 C1 C2 C3 -1.4(5) . .
C6 C1 C2 C3 176.8(3) . .
C10 C9 C12 C13 100.7(6) . .
C8 C9 C12 C13 -88.3(5) . .
